data_9001052
loop_
_publ_author_name
'Ghose, S.'
'Wan, C.'
'Okamura, F. P.'

_publ_section_title
;
 Crystal structures of CaNiSi2O6 and CaCoSi2O6 and some crystal-chemical
 relations in C2/c clinopyroxenes
;
_journal_name_full 'American Mineralogist'
_journal_page_first 375
_journal_page_last 381
_journal_volume 72
_journal_year 1987
_chemical_formula_structural 'Ca Co (Si2 O6)'
_chemical_formula_sum 'Ca Co O6 Si2'
_space_group_IT_number 15
_symmetry_space_group_name_Hall '-C 2yc'
_symmetry_space_group_name_H-M 'C 1 2/c 1'
_cell_angle_alpha 90
_cell_angle_beta 105.45
_cell_angle_gamma 90
_cell_length_a 9.806
_cell_length_b 8.950
_cell_length_c 5.243
_cell_formula_units_Z 4
_cell_volume 443.517
_database_code_amcsd 0001074
_exptl_crystal_density_diffrn 3.762
_cod_original_formula_sum 'Co Ca Si2 O6'
_cod_database_code 9001052
_amcsd_formula_title CaCoSi2O6

loop_
_space_group_symop_operation_xyz
x,y,z
1/2+x,1/2+y,z
x,-y,1/2+z
1/2+x,1/2-y,1/2+z
-x,y,1/2-z
1/2-x,1/2+y,1/2-z
-x,-y,-z
1/2-x,1/2-y,-z

loop_
_atom_site_aniso_label
_atom_site_aniso_U_11
_atom_site_aniso_U_22
_atom_site_aniso_U_33
_atom_site_aniso_U_12
_atom_site_aniso_U_13
_atom_site_aniso_U_23
Co1 0.00615 0.00576 0.00537 0.00000 0.00109 0.00000
Ca2 0.01027 0.00852 0.00713 0.00000 0.00000 0.00000
SiT 0.00511 0.00523 0.00515 -0.00030 0.00138 -0.00021
O1 0.00579 0.00848 0.00750 0.00004 0.00169 0.00039
O2 0.01154 0.00653 0.00994 -0.00279 0.00254 -0.00060
O3 0.00706 0.00917 0.00696 -0.00013 0.00218 -0.00266

loop_
_atom_site_label
_atom_site_fract_x
_atom_site_fract_y
_atom_site_fract_z
Co1 0.00000 0.90750 0.25000
Ca2 0.00000 0.29907 0.25000
SiT 0.28727 0.09262 0.23080
O1 0.11760 0.08810 0.14730
O2 0.36130 0.24870 0.32220
O3 0.35080 0.01920 -0.00610

loop_
_cod_related_entry_id
_cod_related_entry_database
_cod_related_entry_code
1 AMCSD 0001074
